data_9000283
loop_
_publ_author_name
'Moore, P. B.'

_publ_section_title
;
 Natrophilite, NaMn(PO4), has ordered cations
;
_journal_name_full 'American Mineralogist'
_journal_page_first 1333
_journal_page_last 1344
_journal_volume 57
_journal_year 1972
_chemical_formula_sum 'Fe0.07 Mn0.93 Na O4 P'
_chemical_name_mineral Natrophilite
_space_group_IT_number 62
_symmetry_space_group_name_Hall '-P 2c 2n'
_symmetry_space_group_name_H-M 'P n a m'
_cell_angle_alpha 90
_cell_angle_beta 90
_cell_angle_gamma 90
_cell_length_a 10.523
_cell_length_b 4.987
_cell_length_c 6.312
_cell_formula_units_Z 4
_cell_volume 331.242
_database_code_amcsd 0000292
_exptl_crystal_density_diffrn 3.468
_cod_original_formula_sum 'Na (Mn.93 Fe.07) P O4'
_cod_database_code 9000283

loop_
_space_group_symop_operation_xyz
x,y,z
x,y,1/2-z
-x,-y,1/2+z
1/2-x,1/2+y,1/2+z
1/2+x,1/2-y,1/2-z
1/2+x,1/2-y,z
1/2-x,1/2+y,-z
-x,-y,-z

loop_
_atom_site_label
_atom_site_fract_x
_atom_site_fract_y
_atom_site_fract_z
_atom_site_occupancy
_atom_site_U_iso_or_equiv
Na1 0.00000 0.00000 0.00000 1.00000 0.01494
Mn2 0.28469 -0.00650 0.25000 0.93000 0.00697
Fe2 0.28469 -0.00650 0.25000 0.07000 0.00697
P 0.10680 0.44000 0.25000 1.00000 0.00595
O1 0.11310 0.74710 0.25000 1.00000 0.00937
O2 0.46870 0.16050 0.25000 1.00000 0.00937
O3 0.17550 0.31140 0.05680 1.00000 0.00937

loop_
_cod_related_entry_id
_cod_related_entry_database
_cod_related_entry_code
1 AMCSD 0000292
